data_7004965
loop_
_publ_author_name
'Heitmann, Dennis'
'Jones, Cameron'
'Junk, Peter C.'
'Lippert, Kai-Alexander'
'Stasch, Andreas'

_publ_section_title
;
 Homoleptic lanthanide(II)-bis(guanidinate) complexes, [Ln(Giso)(2)]
 (Giso = [(ArN)(2)CN(C(6)H(11))(2)](-), Ar = C(6)H(3)Pr(i)(2)-2,6):
 planar 4-coordinate (Ln = Sm or Eu) vs distorted tetrahedral (Ln = Yb)
 geometries.
;
_journal_issue 2
_journal_name_full 'Dalton transactions (Cambridge, England : 2003)'
_journal_page_first 187
_journal_page_last 189
_journal_paper_doi 10.1039/b614028a
_journal_year 2007
_chemical_formula_sum 'C88 H128 N6 Yb'
_chemical_formula_weight 1443.00
_chemical_name_systematic
;
?
;
_space_group_IT_number 2
_symmetry_cell_setting triclinic
_symmetry_space_group_name_Hall '-P 1'
_symmetry_space_group_name_H-M 'P -1'
_atom_sites_solution_hydrogens geom
_atom_sites_solution_primary direct
_atom_sites_solution_secondary difmap
_audit_creation_method SHELXL-97
_cell_angle_alpha 89.75(3)
_cell_angle_beta 78.04(3)
_cell_angle_gamma 84.48(3)
_cell_formula_units_Z 2
_cell_length_a 13.822(3)
_cell_length_b 16.195(3)
_cell_length_c 17.916(4)
_cell_measurement_temperature 150(2)
_cell_volume 3904.7(15)
_computing_structure_refinement 'SHELXL-97 (Sheldrick, 1997)'
_computing_structure_solution 'SHELXS-97 (Sheldrick, 1990)'
_diffrn_ambient_temperature 150(2)
_diffrn_measured_fraction_theta_full 0.995
_diffrn_measured_fraction_theta_max 0.995
_diffrn_measurement_device_type 'Nonius Kappa CCD'
_diffrn_radiation_monochromator graphite
_diffrn_radiation_source 'fine-focus sealed tube'
_diffrn_radiation_type MoK\a
_diffrn_radiation_wavelength 0.71073
_diffrn_reflns_av_R_equivalents 0.0387
_diffrn_reflns_av_sigmaI/netI 0.0614
_diffrn_reflns_limit_h_max 16
_diffrn_reflns_limit_h_min -17
_diffrn_reflns_limit_k_max 19
_diffrn_reflns_limit_k_min -19
_diffrn_reflns_limit_l_max 22
_diffrn_reflns_limit_l_min -22
_diffrn_reflns_number 28430
_diffrn_reflns_theta_full 26.00
_diffrn_reflns_theta_max 26.00
_diffrn_reflns_theta_min 2.94
_exptl_absorpt_coefficient_mu 1.245
_exptl_absorpt_correction_T_max 0.872
_exptl_absorpt_correction_T_min 0.768
_exptl_absorpt_correction_type multi-scan
_exptl_absorpt_process_details 'Sortav (Blessing, 1995)'
_exptl_crystal_colour 'deep green'
_exptl_crystal_density_diffrn 1.227
_exptl_crystal_density_method 'not measured'
_exptl_crystal_description block
_exptl_crystal_F_000 1536
_exptl_crystal_size_max 0.16
_exptl_crystal_size_mid 0.15
_exptl_crystal_size_min 0.11
_refine_diff_density_max 1.026
_refine_diff_density_min -0.715
_refine_diff_density_rms 0.090
_refine_ls_extinction_method none
_refine_ls_goodness_of_fit_ref 1.029
_refine_ls_hydrogen_treatment constr
_refine_ls_matrix_type full
_refine_ls_number_parameters 819
_refine_ls_number_reflns 15245
_refine_ls_number_restraints 6
_refine_ls_restrained_S_all 1.031
_refine_ls_R_factor_all 0.0544
_refine_ls_R_factor_gt 0.0426
_refine_ls_shift/su_max 0.006
_refine_ls_shift/su_mean 0.000
_refine_ls_structure_factor_coef Fsqd
_refine_ls_weighting_details 'calc w=1/[\s^2^(Fo^2^)+(0.0336P)^2^+6.3853P] where P=(Fo^2^+2Fc^2^)/3'
_refine_ls_weighting_scheme calc
_refine_ls_wR_factor_gt 0.0930
_refine_ls_wR_factor_ref 0.0983
_reflns_number_gt 13112
_reflns_number_total 15245
_reflns_threshold_expression >2sigma(I)
_cod_data_source_file b614028a.txt
_cod_data_source_block compound3
_cod_original_cell_volume 3904.7(14)
_cod_original_sg_symbol_H-M P-1
_cod_database_code 7004965

loop_
_symmetry_equiv_pos_as_xyz
'x, y, z'
'-x, -y, -z'

loop_
_atom_site_label
_atom_site_type_symbol
_atom_site_fract_x
_atom_site_fract_y
_atom_site_fract_z
_atom_site_U_iso_or_equiv
_atom_site_adp_type
_atom_site_occupancy
_atom_site_symmetry_multiplicity
_atom_site_calc_flag
_atom_site_refinement_flags
_atom_site_disorder_assembly
_atom_site_disorder_group
Yb1 Yb 0.679520(9) 0.127359(8) 0.248148(7) 0.02423(3) Uani 1 1 d . . .
N1 N 0.73282(16) -0.02019(14) 0.24611(12) 0.0194(5) Uani 1 1 d . . .
N2 N 0.83316(16) 0.07048(14) 0.27569(12) 0.0198(5) Uani 1 1 d . . .
N3 N 0.89699(16) -0.07353(14) 0.26517(13) 0.0214(5) Uani 1 1 d . . .
N4 N 0.59272(17) 0.26100(13) 0.28513(13) 0.0211(5) Uani 1 1 d . . .
N5 N 0.60269(16) 0.21409(14) 0.16473(12) 0.0190(5) Uani 1 1 d . . .
N6 N 0.51509(17) 0.34980(14) 0.20194(13) 0.0235(6) Uani 1 1 d . . .
C1 C 0.8218(2) -0.00996(17) 0.26227(15) 0.0198(6) Uani 1 1 d . . .
C2 C 0.7074(2) -0.08788(17) 0.20642(16) 0.0225(6) Uani 1 1 d . . .
C3 C 0.6228(2) -0.12665(17) 0.24108(17) 0.0254(7) Uani 1 1 d . . .
C4 C 0.5945(2) -0.19172(19) 0.20273(19) 0.0330(8) Uani 1 1 d . . .
H4 H 0.5385 -0.2190 0.2264 0.040 Uiso 1 1 calc R . .
C5 C 0.6466(2) -0.2176(2) 0.1305(2) 0.0382(8) Uani 1 1 d . . .
H5 H 0.6284 -0.2638 0.1060 0.046 Uiso 1 1 calc R . .
C6 C 0.7249(2) -0.17550(19) 0.09472(18) 0.0325(8) Uani 1 1 d . . .
H6 H 0.7586 -0.1917 0.0444 0.039 Uiso 1 1 calc R . .
C7 C 0.7560(2) -0.10963(19) 0.13065(17) 0.0269(7) Uani 1 1 d . . .
C8 C 0.5599(2) -0.09745(19) 0.31832(18) 0.0304(8) Uani 1 1 d . . .
H8 H 0.5658 -0.0367 0.3230 0.036 Uiso 1 1 calc R . .
C9 C 0.4491(2) -0.1080(2) 0.3263(2) 0.0439(9) Uani 1 1 d . . .
H9A H 0.4270 -0.0873 0.2805 0.066 Uiso 1 1 calc R . .
H9B H 0.4109 -0.0765 0.3712 0.066 Uiso 1 1 calc R . .
H9C H 0.4388 -0.1668 0.3323 0.066 Uiso 1 1 calc R . .
C10 C 0.5959(2) -0.1393(2) 0.38575(19) 0.0400(9) Uani 1 1 d . . .
H10A H 0.5964 -0.1996 0.3808 0.060 Uiso 1 1 calc R . .
H10B H 0.5511 -0.1199 0.4335 0.060 Uiso 1 1 calc R . .
H10C H 0.6632 -0.1253 0.3861 0.060 Uiso 1 1 calc R . .
C11 C 0.8359(2) -0.05826(19) 0.08645(16) 0.0278(7) Uani 1 1 d . . .
H11 H 0.8768 -0.0413 0.1227 0.033 Uiso 1 1 calc R . .
C12 C 0.7868(2) 0.0204(2) 0.05737(18) 0.0336(8) Uani 1 1 d . . .
H12A H 0.7454 0.0053 0.0223 0.050 Uiso 1 1 calc R . .
H12B H 0.8382 0.0539 0.0305 0.050 Uiso 1 1 calc R . .
H12C H 0.7454 0.0525 0.1006 0.050 Uiso 1 1 calc R . .
C13 C 0.9061(3) -0.1049(2) 0.01924(19) 0.0422(9) Uani 1 1 d . . .
H13A H 0.9351 -0.1570 0.0371 0.063 Uiso 1 1 calc R . .
H13B H 0.9593 -0.0706 -0.0027 0.063 Uiso 1 1 calc R . .
H13C H 0.8689 -0.1170 -0.0198 0.063 Uiso 1 1 calc R . .
C14 C 0.8847(2) 0.09708(17) 0.33069(16) 0.0227(6) Uani 1 1 d . . .
C15 C 0.9541(2) 0.15585(19) 0.30920(17) 0.0280(7) Uani 1 1 d . . .
C16 C 1.0017(2) 0.1854(2) 0.3638(2) 0.0372(8) Uani 1 1 d . . .
H16 H 1.0493 0.2242 0.3493 0.045 Uiso 1 1 calc R . .
C17 C 0.9812(2) 0.1597(2) 0.4380(2) 0.0406(9) Uani 1 1 d . . .
H17 H 1.0156 0.1794 0.4740 0.049 Uiso 1 1 calc R . .
C18 C 0.9099(2) 0.1048(2) 0.46000(18) 0.0339(8) Uani 1 1 d . . .
H18 H 0.8947 0.0881 0.5117 0.041 Uiso 1 1 calc R . .
C19 C 0.8601(2) 0.07358(18) 0.40779(16) 0.0260(7) Uani 1 1 d . . .
C20 C 0.9707(2) 0.1913(2) 0.22898(19) 0.0353(8) Uani 1 1 d . . .
H20 H 0.9521 0.1501 0.1944 0.042 Uiso 1 1 calc R . .
C21 C 1.0783(3) 0.2085(3) 0.1966(2) 0.0542(11) Uani 1 1 d . . .
H21A H 1.0956 0.2540 0.2257 0.081 Uiso 1 1 calc R . .
H21B H 1.0852 0.2241 0.1430 0.081 Uiso 1 1 calc R . .
H21C H 1.1228 0.1585 0.2003 0.081 Uiso 1 1 calc R . .
C22 C 0.9015(3) 0.2710(3) 0.2294(2) 0.0590(12) Uani 1 1 d . . .
H22A H 0.9158 0.3113 0.2653 0.088 Uiso 1 1 calc R . .
H22B H 0.8323 0.2584 0.2452 0.088 Uiso 1 1 calc R . .
H22C H 0.9119 0.2942 0.1781 0.088 Uiso 1 1 calc R . .
C23 C 0.7756(2) 0.01946(19) 0.43504(17) 0.0298(7) Uani 1 1 d . . .
H23 H 0.7781 -0.0227 0.3939 0.036 Uiso 1 1 calc R . .
C24 C 0.7825(3) -0.0277(2) 0.50817(19) 0.0470(10) Uani 1 1 d . . .
H24A H 0.8503 -0.0539 0.5043 0.071 Uiso 1 1 calc R . .
H24B H 0.7359 -0.0705 0.5153 0.071 Uiso 1 1 calc R . .
H24C H 0.7656 0.0110 0.5518 0.071 Uiso 1 1 calc R . .
C25 C 0.6745(2) 0.0708(2) 0.44625(19) 0.0387(9) Uani 1 1 d . . .
H25A H 0.6689 0.1119 0.4873 0.058 Uiso 1 1 calc R . .
H25B H 0.6214 0.0341 0.4597 0.058 Uiso 1 1 calc R . .
H25C H 0.6685 0.0994 0.3988 0.058 Uiso 1 1 calc R . .
C26 C 0.8702(2) -0.15878(18) 0.28491(18) 0.0287(7) Uani 1 1 d . . .
H26 H 0.7961 -0.1546 0.2938 0.034 Uiso 1 1 calc R . .
C27 C 0.8953(3) -0.1919(2) 0.35910(19) 0.0423(9) Uani 1 1 d . . .
H27A H 0.8749 -0.1486 0.3996 0.051 Uiso 1 1 calc R . .
H27B H 0.9681 -0.2058 0.3519 0.051 Uiso 1 1 calc R . .
C28 C 0.8425(3) -0.2691(2) 0.3837(3) 0.0670(14) Uani 1 1 d . . .
H28A H 0.8635 -0.2918 0.4299 0.080 Uiso 1 1 calc R . .
H28B H 0.7699 -0.2536 0.3970 0.080 Uiso 1 1 calc R . .
C29 C 0.8654(3) -0.3355(2) 0.3211(3) 0.0672(14) Uani 1 1 d . . .
H29A H 0.9354 -0.3590 0.3150 0.081 Uiso 1 1 calc R . .
H29B H 0.8225 -0.3809 0.3362 0.081 Uiso 1 1 calc R . .
C30 C 0.8486(3) -0.3013(2) 0.2461(3) 0.0712(14) Uani 1 1 d . . .
H30A H 0.7768 -0.2850 0.2501 0.085 Uiso 1 1 calc R . .
H30B H 0.8698 -0.3450 0.2060 0.085 Uiso 1 1 calc R . .
C31 C 0.9061(3) -0.2261(2) 0.2232(2) 0.0426(9) Uani 1 1 d . . .
H31A H 0.8944 -0.2053 0.1734 0.051 Uiso 1 1 calc R . .
H31B H 0.9782 -0.2418 0.2181 0.051 Uiso 1 1 calc R . .
C32 C 1.0016(2) -0.05270(18) 0.24798(15) 0.0226(6) Uani 1 1 d . . .
H32 H 0.9982 0.0082 0.2378 0.027 Uiso 1 1 calc R . .
C33 C 1.0588(2) -0.0657(2) 0.31246(17) 0.0370(9) Uani 1 1 d . . .
H33A H 1.0182 -0.0401 0.3603 0.044 Uiso 1 1 calc R . .
H33B H 1.0721 -0.1258 0.3209 0.044 Uiso 1 1 calc R . .
C34 C 1.1569(2) -0.0265(3) 0.2920(2) 0.0484(10) Uani 1 1 d . . .
H34A H 1.1431 0.0341 0.2868 0.058 Uiso 1 1 calc R . .
H34B H 1.1938 -0.0362 0.3335 0.058 Uiso 1 1 calc R . .
C35 C 1.2200(2) -0.0627(2) 0.21817(19) 0.0383(9) Uani 1 1 d . . .
H35A H 1.2413 -0.1218 0.2255 0.046 Uiso 1 1 calc R . .
H35B H 1.2804 -0.0330 0.2041 0.046 Uiso 1 1 calc R . .
C36 C 1.1630(2) -0.0558(3) 0.15359(19) 0.0451(10) Uani 1 1 d . . .
H36A H 1.1491 0.0034 0.1419 0.054 Uiso 1 1 calc R . .
H36B H 1.2043 -0.0838 0.1072 0.054 Uiso 1 1 calc R . .
C37 C 1.0661(2) -0.0949(2) 0.17516(18) 0.0374(9) Uani 1 1 d . . .
H37A H 1.0798 -0.1549 0.1840 0.045 Uiso 1 1 calc R . .
H37B H 1.0299 -0.0888 0.1329 0.045 Uiso 1 1 calc R . .
C38 C 0.5687(2) 0.27623(16) 0.21581(16) 0.0206(6) Uani 1 1 d . . .
C39 C 0.5285(2) 0.29151(17) 0.35426(16) 0.0243(7) Uani 1 1 d . . .
C40 C 0.4302(2) 0.26850(18) 0.37553(17) 0.0283(7) Uani 1 1 d . . .
C41 C 0.3712(3) 0.2962(2) 0.44526(19) 0.0394(9) Uani 1 1 d . . .
H41 H 0.3049 0.2818 0.4591 0.047 Uiso 1 1 calc R . .
C42 C 0.4074(3) 0.3440(2) 0.4943(2) 0.0485(10) Uani 1 1 d . . .
H42 H 0.3657 0.3634 0.5412 0.058 Uiso 1 1 calc R . .
C43 C 0.5034(3) 0.3638(2) 0.47585(19) 0.0425(9) Uani 1 1 d . . .
H43 H 0.5281 0.3955 0.5110 0.051 Uiso 1 1 calc R . .
C44 C 0.5663(2) 0.33824(18) 0.40617(17) 0.0290(7) Uani 1 1 d . . .
C45 C 0.3928(2) 0.20659(18) 0.32743(17) 0.0276(7) Uani 1 1 d . . .
H45 H 0.4186 0.2192 0.2726 0.033 Uiso 1 1 calc R . .
C46 C 0.2799(2) 0.2075(2) 0.3395(2) 0.0408(9) Uani 1 1 d . . .
H46A H 0.2533 0.1883 0.3909 0.061 Uiso 1 1 calc R . .
H46B H 0.2634 0.1706 0.3017 0.061 Uiso 1 1 calc R . .
H46C H 0.2507 0.2640 0.3335 0.061 Uiso 1 1 calc R . .
C47 C 0.4369(3) 0.11855(19) 0.3419(2) 0.0378(9) Uani 1 1 d . . .
H47A H 0.5089 0.1180 0.3371 0.057 Uiso 1 1 calc R . .
H47B H 0.4231 0.0798 0.3044 0.057 Uiso 1 1 calc R . .
H47C H 0.4067 0.1018 0.3934 0.057 Uiso 1 1 calc R . .
C48 C 0.6739(2) 0.35787(19) 0.38836(19) 0.0346(8) Uani 1 1 d . . .
H48 H 0.6961 0.3592 0.3316 0.041 Uiso 1 1 calc R . .
C49 C 0.6896(3) 0.4417(2) 0.4207(2) 0.0533(10) Uani 1 1 d . . .
H49A H 0.6399 0.4843 0.4090 0.080 Uiso 1 1 calc R . .
H49B H 0.7563 0.4564 0.3977 0.080 Uiso 1 1 calc R . .
H49C H 0.6827 0.4381 0.4762 0.080 Uiso 1 1 calc R . .
C50 C 0.7385(3) 0.2889(2) 0.4178(2) 0.0483(10) Uani 1 1 d . . .
H50A H 0.7160 0.2844 0.4731 0.072 Uiso 1 1 calc R . .
H50B H 0.8079 0.3017 0.4062 0.072 Uiso 1 1 calc R . .
H50C H 0.7331 0.2362 0.3929 0.072 Uiso 1 1 calc R . .
C51 C 0.6056(2) 0.21299(17) 0.08475(16) 0.0217(6) Uani 1 1 d . . .
C52 C 0.6768(2) 0.25200(19) 0.03221(17) 0.0276(7) Uani 1 1 d . . .
C53 C 0.6794(2) 0.2420(2) -0.04537(18) 0.0386(9) Uani 1 1 d . . .
H53 H 0.7281 0.2671 -0.0812 0.046 Uiso 1 1 calc R . .
C54 C 0.6140(3) 0.1969(2) -0.07145(18) 0.0404(9) Uani 1 1 d . . .
H54 H 0.6158 0.1930 -0.1246 0.048 Uiso 1 1 calc R . .
C55 C 0.5453(2) 0.1572(2) -0.02023(17) 0.0321(8) Uani 1 1 d . . .
H55 H 0.5010 0.1250 -0.0386 0.039 Uiso 1 1 calc R . .
C56 C 0.5402(2) 0.16390(17) 0.05743(16) 0.0232(7) Uani 1 1 d . . .
C57 C 0.7564(2) 0.2978(2) 0.05665(19) 0.0323(8) Uani 1 1 d . . .
H57 H 0.7354 0.3104 0.1126 0.039 Uiso 1 1 calc R . .
C58 C 0.8549(3) 0.2423(2) 0.0429(2) 0.0494(10) Uani 1 1 d . . .
H58A H 0.8483 0.1947 0.0769 0.074 Uiso 1 1 calc R . .
H58B H 0.9076 0.2742 0.0532 0.074 Uiso 1 1 calc R . .
H58C H 0.8717 0.2226 -0.0103 0.074 Uiso 1 1 calc R . .
C59 C 0.7728(3) 0.3800(2) 0.0149(2) 0.0488(10) Uani 1 1 d . . .
H59A H 0.8041 0.3684 -0.0388 0.073 Uiso 1 1 calc R . .
H59B H 0.8160 0.4111 0.0387 0.073 Uiso 1 1 calc R . .
H59C H 0.7087 0.4128 0.0180 0.073 Uiso 1 1 calc R . .
C60 C 0.4646(2) 0.11875(18) 0.11369(16) 0.0252(7) Uani 1 1 d . . .
H60 H 0.4414 0.1549 0.1603 0.030 Uiso 1 1 calc R . .
C61 C 0.5130(2) 0.03697(19) 0.13809(19) 0.0337(8) Uani 1 1 d . . .
H61A H 0.5395 0.0012 0.0931 0.051 Uiso 1 1 calc R . .
H61B H 0.4634 0.0091 0.1738 0.051 Uiso 1 1 calc R . .
H61C H 0.5673 0.0482 0.1630 0.051 Uiso 1 1 calc R . .
C62 C 0.3728(2) 0.1021(2) 0.0825(2) 0.0401(9) Uani 1 1 d . . .
H62A H 0.3466 0.1531 0.0610 0.060 Uiso 1 1 calc R . .
H62B H 0.3217 0.0837 0.1240 0.060 Uiso 1 1 calc R . .
H62C H 0.3913 0.0588 0.0427 0.060 Uiso 1 1 calc R . .
C63 C 0.5318(2) 0.42697(17) 0.23993(17) 0.0286(7) Uani 1 1 d . . .
H63 H 0.5656 0.4080 0.2821 0.034 Uiso 1 1 calc R . .
C64 C 0.6032(3) 0.4803(2) 0.1896(2) 0.0445(9) Uani 1 1 d . . .
H64A H 0.5721 0.5044 0.1483 0.053 Uiso 1 1 calc R . .
H64B H 0.6646 0.4454 0.1657 0.053 Uiso 1 1 calc R . .
C65 C 0.6297(3) 0.5506(2) 0.2371(2) 0.0580(11) Uani 1 1 d . . .
H65A H 0.6674 0.5264 0.2747 0.070 Uiso 1 1 calc R . .
H65B H 0.6727 0.5867 0.2031 0.070 Uiso 1 1 calc R . .
C66 C 0.5371(3) 0.6022(2) 0.2788(3) 0.0627(12) Uani 1 1 d . . .
H66A H 0.5562 0.6436 0.3123 0.075 Uiso 1 1 calc R . .
H66B H 0.5046 0.6327 0.2412 0.075 Uiso 1 1 calc R . .
C67 C 0.4646(3) 0.5490(2) 0.3265(2) 0.0553(11) Uani 1 1 d . . .
H67A H 0.4033 0.5842 0.3499 0.066 Uiso 1 1 calc R . .
H67B H 0.4941 0.5240 0.3682 0.066 Uiso 1 1 calc R . .
C68 C 0.4379(3) 0.47993(19) 0.2786(2) 0.0386(9) Uani 1 1 d . . .
H68A H 0.3926 0.4448 0.3118 0.046 Uiso 1 1 calc R . .
H68B H 0.4032 0.5045 0.2395 0.046 Uiso 1 1 calc R . .
C69 C 0.4488(2) 0.35067(17) 0.14663(16) 0.0236(7) Uani 1 1 d . . .
H69 H 0.4592 0.2933 0.1241 0.028 Uiso 1 1 calc R . .
C70 C 0.3375(2) 0.3646(2) 0.18146(18) 0.0324(8) Uani 1 1 d . . .
H70A H 0.3212 0.3280 0.2258 0.039 Uiso 1 1 calc R . .
H70B H 0.3202 0.4229 0.1997 0.039 Uiso 1 1 calc R . .
C71 C 0.2772(2) 0.3460(2) 0.1221(2) 0.0379(8) Uani 1 1 d . . .
H71A H 0.2901 0.2864 0.1077 0.045 Uiso 1 1 calc R . .
H71B H 0.2055 0.3577 0.1447 0.045 Uiso 1 1 calc R . .
C72 C 0.3034(2) 0.3978(2) 0.0508(2) 0.0438(9) Uani 1 1 d . . .
H72A H 0.2678 0.3804 0.0119 0.053 Uiso 1 1 calc R . .
H72B H 0.2816 0.4570 0.0637 0.053 Uiso 1 1 calc R . .
C73 C 0.4148(2) 0.3878(2) 0.01820(18) 0.0395(9) Uani 1 1 d . . .
H73A H 0.4303 0.4252 -0.0257 0.047 Uiso 1 1 calc R . .
H73B H 0.4352 0.3301 -0.0005 0.047 Uiso 1 1 calc R . .
C74 C 0.4734(2) 0.40808(19) 0.07824(17) 0.0298(7) Uani 1 1 d . . .
H74A H 0.4559 0.4667 0.0953 0.036 Uiso 1 1 calc R . .
H74B H 0.5455 0.4003 0.0559 0.036 Uiso 1 1 calc R . .
C75 C 0.1727(4) 0.6147(3) 0.2763(3) 0.0806(15) Uiso 1 1 d . . .
C76 C 0.1303(4) 0.6312(3) 0.3552(3) 0.0731(13) Uiso 1 1 d . . .
H76 H 0.0791 0.6002 0.3814 0.088 Uiso 1 1 calc R . .
C77 C 0.1642(3) 0.6922(3) 0.3924(3) 0.0677(12) Uiso 1 1 d . . .
H77 H 0.1345 0.7044 0.4444 0.081 Uiso 1 1 calc R . .
C78 C 0.2396(4) 0.7362(4) 0.3570(3) 0.0865(16) Uiso 1 1 d . . .
H78 H 0.2620 0.7791 0.3832 0.104 Uiso 1 1 calc R . .
C79 C 0.2816(5) 0.7165(4) 0.2830(4) 0.1037(19) Uiso 1 1 d . . .
H79 H 0.3365 0.7442 0.2579 0.124 Uiso 1 1 calc R . .
C80 C 0.2481(4) 0.6602(4) 0.2453(3) 0.0908(17) Uiso 1 1 d . . .
H80 H 0.2785 0.6507 0.1931 0.109 Uiso 1 1 calc R . .
C81 C 0.1345(6) 0.5510(5) 0.2382(4) 0.136(3) Uiso 1 1 d . . .
H81A H 0.0756 0.5745 0.2201 0.204 Uiso 1 1 calc R . .
H81B H 0.1164 0.5062 0.2739 0.204 Uiso 1 1 calc R . .
H81C H 0.1854 0.5288 0.1946 0.204 Uiso 1 1 calc R . .
C82 C 0.0539(5) 0.4323(4) -0.0288(4) 0.117(2) Uiso 1 1 d D . .
C83 C 0.0310(5) 0.4397(4) 0.0470(4) 0.105(2) Uiso 1 1 d D . .
C84 C 0.0255(5) 0.4935(4) -0.0795(4) 0.127(2) Uiso 1 1 d D . .
C85 C 0.0952(12) 0.3524(8) -0.0473(10) 0.143(6) Uiso 0.50 1 d PD . .
C86 C 0.9788(10) 0.4350(9) 0.4273(8) 0.111(4) Uiso 0.50 1 d P . .
C87 C 0.9305(15) 0.4900(13) 0.4720(12) 0.104(6) Uiso 0.50 1 d P . 1
C88 C 0.8772(10) 0.5405(8) 0.5114(7) 0.099(4) Uiso 0.50 1 d P . .
C89 C 0.9068(19) 0.5975(15) 0.5757(14) 0.138(8) Uiso 0.50 1 d P . 1
C90 C 0.9625(10) 0.5426(8) 0.5299(7) 0.094(3) Uiso 0.50 1 d P . .
C89A C 0.907(2) 0.5975(18) 0.5757(16) 0.138(9) Uiso 0.50 1 d P . 2
C87A C 0.9305(17) 0.4900(14) 0.4719(13) 0.104(7) Uiso 0.50 1 d P . 2

loop_
_atom_site_aniso_label
_atom_site_aniso_U_11
_atom_site_aniso_U_22
_atom_site_aniso_U_33
_atom_site_aniso_U_23
_atom_site_aniso_U_13
_atom_site_aniso_U_12
Yb1 0.02616(6) 0.02212(6) 0.02584(6) -0.00197(5) -0.01175(5) 0.00449(5)
N1 0.0207(11) 0.0222(12) 0.0154(11) -0.0020(9) -0.0046(9) -0.0002(9)
N2 0.0203(11) 0.0221(12) 0.0173(11) 0.0003(9) -0.0053(9) -0.0001(9)
N3 0.0179(11) 0.0214(12) 0.0241(12) -0.0011(9) -0.0042(9) 0.0016(9)
N4 0.0276(12) 0.0178(11) 0.0196(12) -0.0008(9) -0.0091(10) -0.0012(10)
N5 0.0204(11) 0.0223(11) 0.0157(11) -0.0009(9) -0.0071(9) -0.0018(9)
N6 0.0288(12) 0.0169(11) 0.0269(12) 0.0010(9) -0.0108(10) -0.0025(10)
C1 0.0206(13) 0.0240(14) 0.0137(13) 0.0020(11) -0.0019(11) -0.0002(11)
C2 0.0195(13) 0.0220(14) 0.0274(15) 0.0004(11) -0.0096(11) 0.0006(11)
C3 0.0230(14) 0.0234(14) 0.0316(16) 0.0052(12) -0.0107(12) -0.0009(12)
C4 0.0325(16) 0.0248(15) 0.0462(19) 0.0068(14) -0.0153(14) -0.0094(13)
C5 0.0443(18) 0.0299(17) 0.048(2) -0.0023(14) -0.0264(16) -0.0048(15)
C6 0.0370(17) 0.0324(16) 0.0306(16) -0.0060(13) -0.0150(14) 0.0024(14)
C7 0.0248(14) 0.0316(16) 0.0260(15) 0.0003(12) -0.0115(12) 0.0026(12)
C8 0.0224(15) 0.0258(15) 0.0415(18) 0.0061(13) -0.0036(13) -0.0028(12)
C9 0.0289(17) 0.046(2) 0.055(2) 0.0137(17) -0.0043(16) -0.0041(15)
C10 0.0301(17) 0.051(2) 0.0359(19) 0.0030(16) -0.0029(15) 0.0013(16)
C11 0.0261(15) 0.0366(17) 0.0211(15) -0.0023(12) -0.0067(12) -0.0009(13)
C12 0.0351(17) 0.0379(18) 0.0254(16) 0.0035(13) -0.0009(14) -0.0028(14)
C13 0.0380(19) 0.051(2) 0.0324(18) -0.0083(16) 0.0006(15) 0.0043(16)
C14 0.0187(13) 0.0246(14) 0.0254(15) -0.0022(11) -0.0087(11) 0.0045(11)
C15 0.0204(14) 0.0321(16) 0.0319(16) -0.0052(13) -0.0076(12) -0.0003(12)
C16 0.0286(16) 0.0395(18) 0.048(2) -0.0104(15) -0.0162(14) -0.0044(14)
C17 0.0378(17) 0.0456(19) 0.0431(19) -0.0184(16) -0.0238(15) 0.0073(15)
C18 0.0353(17) 0.0425(18) 0.0234(15) -0.0079(13) -0.0111(13) 0.0099(15)
C19 0.0252(15) 0.0296(15) 0.0216(14) -0.0034(12) -0.0062(12) 0.0081(12)
C20 0.0336(16) 0.0372(17) 0.0384(18) 0.0022(14) -0.0100(14) -0.0143(14)
C21 0.042(2) 0.066(2) 0.056(2) 0.0085(19) -0.0043(18) -0.0279(19)
C22 0.064(3) 0.060(2) 0.054(2) 0.021(2) -0.014(2) -0.006(2)
C23 0.0313(16) 0.0358(17) 0.0199(15) -0.0006(13) -0.0024(12) 0.0018(13)
C24 0.051(2) 0.058(2) 0.0277(18) 0.0103(16) -0.0022(16) 0.0047(18)
C25 0.0327(17) 0.052(2) 0.0297(17) -0.0009(15) -0.0034(14) -0.0024(16)
C26 0.0250(15) 0.0223(15) 0.0386(17) 0.0022(13) -0.0084(13) 0.0026(12)
C27 0.054(2) 0.0321(17) 0.0343(19) 0.0095(14) -0.0010(16) 0.0107(16)
C28 0.055(3) 0.041(2) 0.090(3) 0.036(2) 0.011(2) 0.0119(19)
C29 0.047(2) 0.0273(19) 0.130(4) 0.019(2) -0.026(2) -0.0044(17)
C30 0.080(3) 0.0245(19) 0.125(4) 0.000(2) -0.062(3) 0.0008(19)
C31 0.055(2) 0.0265(17) 0.050(2) -0.0060(15) -0.0250(17) 0.0078(15)
C32 0.0174(13) 0.0292(15) 0.0202(14) 0.0001(12) -0.0034(11) 0.0013(11)
C33 0.0240(15) 0.065(2) 0.0215(15) -0.0027(15) -0.0077(13) 0.0040(15)
C34 0.0288(17) 0.068(2) 0.053(2) -0.0158(19) -0.0206(16) 0.0023(17)
C35 0.0215(15) 0.055(2) 0.0394(19) 0.0128(16) -0.0075(14) -0.0048(15)
C36 0.0205(16) 0.079(3) 0.0323(18) 0.0155(18) -0.0005(14) 0.0035(17)
C37 0.0229(15) 0.065(2) 0.0236(16) -0.0060(15) -0.0065(13) 0.0026(15)
C38 0.0185(13) 0.0154(13) 0.0280(15) 0.0012(11) -0.0043(11) -0.0036(11)
C39 0.0315(15) 0.0188(13) 0.0223(14) -0.0022(11) -0.0089(12) 0.0064(12)
C40 0.0311(16) 0.0255(15) 0.0253(15) 0.0025(12) -0.0021(13) 0.0037(13)
C41 0.0420(19) 0.0363(18) 0.0345(18) -0.0006(15) 0.0011(15) 0.0031(15)
C42 0.064(2) 0.043(2) 0.0311(19) -0.0101(16) 0.0033(18) 0.0055(18)
C43 0.064(2) 0.0346(18) 0.0306(17) -0.0110(14) -0.0158(16) 0.0018(17)
C44 0.0383(17) 0.0218(14) 0.0288(16) -0.0017(12) -0.0137(13) 0.0022(13)
C45 0.0247(15) 0.0300(16) 0.0260(15) 0.0022(12) -0.0006(12) -0.0020(13)
C46 0.0291(17) 0.047(2) 0.046(2) 0.0098(16) -0.0075(15) -0.0055(15)
C47 0.0372(18) 0.0286(16) 0.047(2) 0.0025(15) -0.0064(15) -0.0052(14)
C48 0.0411(17) 0.0307(16) 0.0366(17) -0.0075(13) -0.0209(14) 0.0014(14)
C49 0.058(2) 0.042(2) 0.068(2) -0.0165(18) -0.0334(19) -0.0022(18)
C50 0.054(2) 0.045(2) 0.050(2) -0.0052(17) -0.0254(18) 0.0099(18)
C51 0.0199(13) 0.0215(14) 0.0230(14) -0.0003(11) -0.0051(11) 0.0022(11)
C52 0.0244(15) 0.0314(16) 0.0266(15) 0.0033(12) -0.0042(12) -0.0040(13)
C53 0.0321(17) 0.058(2) 0.0241(16) 0.0092(15) 0.0001(14) -0.0080(16)
C54 0.0393(19) 0.063(2) 0.0165(15) -0.0022(15) -0.0014(14) -0.0025(17)
C55 0.0311(16) 0.0406(18) 0.0259(16) -0.0065(13) -0.0111(13) 0.0023(14)
C56 0.0225(14) 0.0228(14) 0.0242(14) -0.0028(11) -0.0063(12) 0.0016(11)
C57 0.0235(15) 0.0397(18) 0.0340(17) 0.0063(14) -0.0042(13) -0.0086(13)
C58 0.0316(18) 0.048(2) 0.070(3) 0.0001(19) -0.0129(18) -0.0062(16)
C59 0.0374(19) 0.046(2) 0.064(2) 0.0190(18) -0.0065(18) -0.0152(16)
C60 0.0249(14) 0.0264(15) 0.0240(15) -0.0048(12) -0.0030(12) -0.0048(12)
C61 0.0341(17) 0.0277(16) 0.0415(18) 0.0026(14) -0.0115(14) -0.0061(13)
C62 0.0340(17) 0.046(2) 0.045(2) 0.0001(16) -0.0159(15) -0.0137(15)
C63 0.0420(17) 0.0165(14) 0.0318(16) -0.0011(12) -0.0178(13) -0.0028(12)
C64 0.060(2) 0.0323(17) 0.048(2) 0.0012(15) -0.0186(17) -0.0226(16)
C65 0.085(3) 0.038(2) 0.066(3) 0.0096(18) -0.039(2) -0.0324(19)
C66 0.107(3) 0.0203(17) 0.075(3) -0.0040(17) -0.051(2) -0.008(2)
C67 0.082(3) 0.0284(18) 0.059(2) -0.0160(17) -0.030(2) 0.0114(19)
C68 0.053(2) 0.0217(15) 0.0412(19) -0.0069(14) -0.0152(16) 0.0067(15)
C69 0.0246(14) 0.0208(14) 0.0274(15) 0.0019(11) -0.0105(12) -0.0015(11)
C70 0.0276(16) 0.0351(17) 0.0351(17) 0.0090(14) -0.0083(13) -0.0021(13)
C71 0.0284(16) 0.0367(18) 0.052(2) 0.0106(15) -0.0172(15) -0.0039(14)
C72 0.0369(18) 0.053(2) 0.048(2) 0.0120(17) -0.0230(16) -0.0055(16)
C73 0.0453(19) 0.049(2) 0.0306(17) 0.0139(15) -0.0194(15) -0.0095(16)
C74 0.0282(15) 0.0336(16) 0.0303(16) 0.0096(13) -0.0105(13) -0.0073(13)

loop_
_atom_type_symbol
_atom_type_description
_atom_type_scat_dispersion_real
_atom_type_scat_dispersion_imag
_atom_type_scat_source
C C 0.0033 0.0016 'International Tables Vol C Tables 4.2.6.8 and 6.1.1.4'
H H 0.0000 0.0000 'International Tables Vol C Tables 4.2.6.8 and 6.1.1.4'
N N 0.0061 0.0033 'International Tables Vol C Tables 4.2.6.8 and 6.1.1.4'
Yb Yb -0.3850 5.5486 'International Tables Vol C Tables 4.2.6.8 and 6.1.1.4'

loop_
_geom_angle_atom_site_label_1
_geom_angle_atom_site_label_2
_geom_angle_atom_site_label_3
_geom_angle
_geom_angle_site_symmetry_1
_geom_angle_site_symmetry_3
_geom_angle_publ_flag
N2 Yb1 N5 145.31(8) . . ?
N2 Yb1 N4 127.82(8) . . ?
N5 Yb1 N4 56.48(8) . . ?
N2 Yb1 N1 55.79(8) . . ?
N5 Yb1 N1 132.92(8) . . ?
N4 Yb1 N1 162.25(7) . . ?
C1 N1 C2 127.3(2) . . ?
C1 N1 Yb1 94.57(16) . . ?
C2 N1 Yb1 131.63(18) . . ?
C1 N2 C14 124.1(2) . . ?
C1 N2 Yb1 96.61(17) . . ?
C14 N2 Yb1 129.10(17) . . ?
C1 N3 C26 119.5(2) . . ?
C1 N3 C32 118.2(2) . . ?
C26 N3 C32 122.3(2) . . ?
C38 N4 C39 121.5(2) . . ?
C38 N4 Yb1 94.63(16) . . ?
C39 N4 Yb1 132.23(17) . . ?
C38 N5 C51 128.8(2) . . ?
C38 N5 Yb1 95.77(17) . . ?
C51 N5 Yb1 134.34(17) . . ?
C38 N6 C69 120.0(2) . . ?
C38 N6 C63 118.1(2) . . ?
C69 N6 C63 121.8(2) . . ?
N1 C1 N2 112.8(2) . . ?
N1 C1 N3 125.4(2) . . ?
N2 C1 N3 121.7(2) . . ?
C3 C2 C7 119.8(3) . . ?
C3 C2 N1 117.7(2) . . ?
C7 C2 N1 122.0(2) . . ?
C4 C3 C2 119.0(3) . . ?
C4 C3 C8 119.3(3) . . ?
C2 C3 C8 121.7(3) . . ?
C5 C4 C3 121.2(3) . . ?
C6 C5 C4 119.4(3) . . ?
C5 C6 C7 121.5(3) . . ?
C6 C7 C2 118.7(3) . . ?
C6 C7 C11 120.2(3) . . ?
C2 C7 C11 121.0(3) . . ?
C3 C8 C10 113.3(3) . . ?
C3 C8 C9 113.3(3) . . ?
C10 C8 C9 108.6(3) . . ?
C12 C11 C13 109.1(3) . . ?
C12 C11 C7 109.7(2) . . ?
C13 C11 C7 114.1(3) . . ?
C19 C14 C15 119.4(3) . . ?
C19 C14 N2 121.6(2) . . ?
C15 C14 N2 118.6(3) . . ?
C16 C15 C14 119.1(3) . . ?
C16 C15 C20 120.5(3) . . ?
C14 C15 C20 120.2(3) . . ?
C17 C16 C15 121.4(3) . . ?
C16 C17 C18 119.5(3) . . ?
C17 C18 C19 121.3(3) . . ?
C18 C19 C14 119.1(3) . . ?
C18 C19 C23 120.0(3) . . ?
C14 C19 C23 120.8(3) . . ?
C15 C20 C22 109.1(3) . . ?
C15 C20 C21 114.0(3) . . ?
C22 C20 C21 109.9(3) . . ?
C19 C23 C24 114.4(3) . . ?
C19 C23 C25 111.0(3) . . ?
C24 C23 C25 109.1(3) . . ?
N3 C26 C27 115.4(3) . . ?
N3 C26 C31 117.0(3) . . ?
C27 C26 C31 108.0(3) . . ?
C26 C27 C28 110.7(3) . . ?
C29 C28 C27 111.7(3) . . ?
C30 C29 C28 111.7(3) . . ?
C29 C30 C31 111.7(3) . . ?
C30 C31 C26 108.3(3) . . ?
N3 C32 C33 116.3(2) . . ?
N3 C32 C37 114.4(2) . . ?
C33 C32 C37 108.1(2) . . ?
C34 C33 C32 110.1(3) . . ?
C35 C34 C33 111.2(3) . . ?
C34 C35 C36 111.3(3) . . ?
C37 C36 C35 111.1(3) . . ?
C36 C37 C32 109.9(3) . . ?
N5 C38 N4 113.1(2) . . ?
N5 C38 N6 125.3(3) . . ?
N4 C38 N6 121.5(2) . . ?
C44 C39 C40 119.2(3) . . ?
C44 C39 N4 119.5(3) . . ?
C40 C39 N4 121.0(3) . . ?
C41 C40 C39 119.4(3) . . ?
C41 C40 C45 119.6(3) . . ?
C39 C40 C45 120.6(2) . . ?
C42 C41 C40 121.1(3) . . ?
C43 C42 C41 120.1(3) . . ?
C42 C43 C44 121.5(3) . . ?
C43 C44 C39 118.6(3) . . ?
C43 C44 C48 120.5(3) . . ?
C39 C44 C48 120.8(3) . . ?
C40 C45 C46 115.8(3) . . ?
C40 C45 C47 109.3(3) . . ?
C46 C45 C47 108.8(3) . . ?
C44 C48 C50 109.6(3) . . ?
C44 C48 C49 113.6(3) . . ?
C50 C48 C49 109.9(3) . . ?
C52 C51 C56 119.5(3) . . ?
C52 C51 N5 122.3(3) . . ?
C56 C51 N5 117.9(2) . . ?
C53 C52 C51 118.4(3) . . ?
C53 C52 C57 118.9(3) . . ?
C51 C52 C57 122.5(3) . . ?
C54 C53 C52 121.9(3) . . ?
C53 C54 C55 119.8(3) . . ?
C54 C55 C56 120.8(3) . . ?
C55 C56 C51 119.5(3) . . ?
C55 C56 C60 120.4(3) . . ?
C51 C56 C60 120.1(2) . . ?
C52 C57 C58 109.8(3) . . ?
C52 C57 C59 113.1(3) . . ?
C58 C57 C59 109.1(3) . . ?
C61 C60 C56 110.9(2) . . ?
C61 C60 C62 109.4(3) . . ?
C56 C60 C62 113.4(3) . . ?
N6 C63 C68 115.2(3) . . ?
N6 C63 C64 114.1(2) . . ?
C68 C63 C64 110.4(3) . . ?
C63 C64 C65 110.4(3) . . ?
C66 C65 C64 111.3(3) . . ?
C67 C66 C65 111.6(3) . . ?
C66 C67 C68 111.6(3) . . ?
C63 C68 C67 110.0(3) . . ?
N6 C69 C70 115.3(2) . . ?
N6 C69 C74 115.9(2) . . ?
C70 C69 C74 109.2(2) . . ?
C71 C70 C69 110.1(3) . . ?
C72 C71 C70 111.8(3) . . ?
C73 C72 C71 111.1(3) . . ?
C72 C73 C74 111.3(3) . . ?
C73 C74 C69 109.4(2) . . ?
C80 C75 C76 115.6(5) . . ?
C80 C75 C81 126.5(6) . . ?
C76 C75 C81 117.9(5) . . ?
C77 C76 C75 119.2(5) . . ?
C78 C77 C76 121.8(5) . . ?
C79 C78 C77 117.7(6) . . ?
C80 C79 C78 121.6(6) . . ?
C79 C80 C75 124.1(6) . . ?
C83 C82 C85 107.9(9) . . ?
C83 C82 C84 124.4(6) . . ?
C85 C82 C84 127.0(9) . . ?
C84 C83 C82 119.5(6) 2_565 . ?
C83 C84 C82 116.0(7) 2_565 . ?
C87A C86 C87 0(2) . . ?
C87A C86 C90 73.0(15) . 2_766 ?
C87 C86 C90 73.0(14) . 2_766 ?
C87A C86 C89A 124.4(19) . 2_766 ?
C87 C86 C89A 124.4(18) . 2_766 ?
C90 C86 C89A 51.4(13) 2_766 2_766 ?
C87A C86 C89 124.4(19) . 2_766 ?
C87 C86 C89 124.4(18) . 2_766 ?
C90 C86 C89 51.4(12) 2_766 2_766 ?
C89A C86 C89 0(2) 2_766 2_766 ?
C88 C87 C86 174(2) . . ?
C88 C87 C90 55.9(12) . . ?
C86 C87 C90 130.3(18) . . ?
C88 C87 C90 131(2) . 2_766 ?
C86 C87 C90 55.2(11) . 2_766 ?
C90 C87 C90 75.3(13) . 2_766 ?
C87A C88 C87 0(3) . . ?
C87A C88 C90 75.0(15) . . ?
C87 C88 C90 75.0(14) . . ?
C87A C88 C89 126.2(18) . . ?
C87 C88 C89 126.2(17) . . ?
C90 C88 C89 51.2(11) . . ?
C87A C88 C89A 126.2(19) . . ?
C87 C88 C89A 126.2(18) . . ?
C90 C88 C89A 51.2(12) . . ?
C89 C88 C89A 0(2) . . ?
C90 C89 C86 52.0(11) . 2_766 ?
C90 C89 C88 51.2(12) . . ?
C86 C89 C88 103.1(15) 2_766 . ?
C89A C90 C89 0(3) . . ?
C89A C90 C88 77.6(17) . . ?
C89 C90 C88 77.6(16) . . ?
C89A C90 C86 76.6(17) . 2_766 ?
C89 C90 C86 76.6(16) . 2_766 ?
C88 C90 C86 153.8(14) . 2_766 ?
C89A C90 C87 126.6(19) . . ?
C89 C90 C87 126.6(18) . . ?
C88 C90 C87 49.0(10) . . ?
C86 C90 C87 156.3(14) 2_766 . ?
C89A C90 C87A 127(2) . . ?
C89 C90 C87A 126.6(19) . . ?
C88 C90 C87A 49.0(11) . . ?
C86 C90 C87A 156.2(15) 2_766 . ?
C87 C90 C87A 0(2) . . ?
C89A C90 C87A 128(2) . 2_766 ?
C89 C90 C87A 128.3(19) . 2_766 ?
C88 C90 C87A 153.5(15) . 2_766 ?
C86 C90 C87A 51.8(12) 2_766 2_766 ?
C87 C90 C87A 104.8(14) . 2_766 ?
C87A C90 C87A 104.7(14) . 2_766 ?
C89A C90 C87 128.3(19) . 2_766 ?
C89 C90 C87 128.3(18) . 2_766 ?
C88 C90 C87 153.5(14) . 2_766 ?
C86 C90 C87 51.8(11) 2_766 2_766 ?
C87 C90 C87 104.7(13) . 2_766 ?
C87A C90 C87 104.7(14) . 2_766 ?
C87A C90 C87 0(2) 2_766 2_766 ?
C89A C90 C90 175.2(19) . 2_766 ?
C89 C90 C90 175.2(17) . 2_766 ?
C88 C90 C90 101.5(12) . 2_766 ?
C86 C90 C90 103.8(13) 2_766 2_766 ?
C87 C90 C90 52.6(10) . 2_766 ?
C87A C90 C90 52.6(11) . 2_766 ?
C87A C90 C90 52.2(11) 2_766 2_766 ?
C87 C90 C90 52.1(10) 2_766 2_766 ?
C90 C89A C86 52.0(13) . 2_766 ?
C90 C89A C88 51.2(13) . . ?
C86 C89A C88 103.1(17) 2_766 . ?
C88 C87A C86 174(3) . . ?
C88 C87A C90 55.9(13) . . ?
C86 C87A C90 130(2) . . ?
C88 C87A C90 131(2) . 2_766 ?
C86 C87A C90 55.2(12) . 2_766 ?
C90 C87A C90 75.3(14) . 2_766 ?

loop_
_geom_bond_atom_site_label_1
_geom_bond_atom_site_label_2
_geom_bond_distance
_geom_bond_site_symmetry_2
_geom_bond_publ_flag
Yb1 N2 2.378(2) . ?
Yb1 N5 2.385(2) . ?
Yb1 N4 2.397(2) . ?
Yb1 N1 2.430(2) . ?
N1 C1 1.345(4) . ?
N1 C2 1.420(4) . ?
N2 C1 1.356(3) . ?
N2 C14 1.420(4) . ?
N3 C1 1.400(3) . ?
N3 C26 1.486(4) . ?
N3 C32 1.486(3) . ?
N4 C38 1.366(4) . ?
N4 C39 1.425(3) . ?
N5 C38 1.345(3) . ?
N5 C51 1.425(3) . ?
N6 C38 1.391(3) . ?
N6 C69 1.482(4) . ?
N6 C63 1.485(4) . ?
C2 C3 1.409(4) . ?
C2 C7 1.414(4) . ?
C3 C4 1.390(4) . ?
C3 C8 1.524(4) . ?
C4 C5 1.389(5) . ?
C5 C6 1.377(5) . ?
C6 C7 1.394(4) . ?
C7 C11 1.532(4) . ?
C8 C10 1.531(5) . ?
C8 C9 1.534(4) . ?
C11 C12 1.526(4) . ?
C11 C13 1.532(4) . ?
C14 C19 1.412(4) . ?
C14 C15 1.412(4) . ?
C15 C16 1.397(4) . ?
C15 C20 1.527(4) . ?
C16 C17 1.371(5) . ?
C17 C18 1.387(5) . ?
C18 C19 1.393(4) . ?
C19 C23 1.525(4) . ?
C20 C22 1.530(5) . ?
C20 C21 1.531(5) . ?
C23 C24 1.529(5) . ?
C23 C25 1.533(4) . ?
C26 C27 1.525(5) . ?
C26 C31 1.529(4) . ?
C27 C28 1.526(5) . ?
C28 C29 1.521(6) . ?
C29 C30 1.505(7) . ?
C30 C31 1.525(5) . ?
C32 C33 1.532(4) . ?
C32 C37 1.540(4) . ?
C33 C34 1.527(5) . ?
C34 C35 1.511(5) . ?
C35 C36 1.527(5) . ?
C36 C37 1.514(5) . ?
C39 C44 1.412(4) . ?
C39 C40 1.418(4) . ?
C40 C41 1.393(4) . ?
C40 C45 1.518(4) . ?
C41 C42 1.372(5) . ?
C42 C43 1.368(5) . ?
C43 C44 1.404(4) . ?
C44 C48 1.520(4) . ?
C45 C46 1.530(4) . ?
C45 C47 1.538(4) . ?
C48 C50 1.523(5) . ?
C48 C49 1.531(5) . ?
C51 C52 1.409(4) . ?
C51 C56 1.419(4) . ?
C52 C53 1.393(4) . ?
C52 C57 1.521(4) . ?
C53 C54 1.369(5) . ?
C54 C55 1.381(5) . ?
C55 C56 1.383(4) . ?
C56 C60 1.531(4) . ?
C57 C58 1.532(5) . ?
C57 C59 1.536(5) . ?
C60 C61 1.529(4) . ?
C60 C62 1.535(4) . ?
C63 C68 1.522(4) . ?
C63 C64 1.525(4) . ?
C64 C65 1.540(5) . ?
C65 C66 1.516(6) . ?
C66 C67 1.511(6) . ?
C67 C68 1.529(5) . ?
C69 C70 1.530(4) . ?
C69 C74 1.536(4) . ?
C70 C71 1.529(5) . ?
C71 C72 1.524(5) . ?
C72 C73 1.522(5) . ?
C73 C74 1.528(4) . ?
C75 C80 1.356(7) . ?
C75 C76 1.430(7) . ?
C75 C81 1.440(9) . ?
C76 C77 1.366(7) . ?
C77 C78 1.364(7) . ?
C78 C79 1.359(8) . ?
C79 C80 1.310(8) . ?
C82 C83 1.332(8) . ?
C82 C85 1.376(13) . ?
C82 C84 1.424(9) . ?
C83 C84 1.331(8) 2_565 ?
C84 C83 1.331(8) 2_565 ?
C86 C87A 1.25(2) . ?
C86 C87 1.25(2) . ?
C86 C90 1.302(18) 2_766 ?
C86 C89A 1.61(3) 2_766 ?
C86 C89 1.61(3) 2_766 ?
C87 C88 1.18(2) . ?
C87 C90 1.51(3) . ?
C87 C90 1.52(2) 2_766 ?
C88 C87A 1.18(2) . ?
C88 C90 1.292(17) . ?
C88 C89 1.62(3) . ?
C88 C89A 1.62(3) . ?
C89 C90 1.29(3) . ?
C89 C86 1.61(3) 2_766 ?
C90 C89A 1.29(3) . ?
C90 C86 1.302(18) 2_766 ?
C90 C87A 1.51(3) . ?
C90 C87A 1.52(3) 2_766 ?
C90 C87 1.52(2) 2_766 ?
C90 C90 1.85(2) 2_766 ?
C89A C86 1.61(3) 2_766 ?
C87A C90 1.52(3) 2_766 ?
